data_2225521
loop_
_publ_author_name
'Xiao, Jing-Mei'

_publ_section_title
;
 Dimethylammonium 4-nitrophenolate--4-nitrophenol (1/1)
;
_journal_coeditor_code EZ2184
_journal_issue 4
_journal_name_full 'Acta Crystallographica Section E'
_journal_page_first o791
_journal_paper_doi 10.1107/S1600536810008317
_journal_volume 66
_journal_year 2010
_chemical_formula_iupac 'C2 H8 N +, C6 H4 N O3 -, C6 H5 N O3'
_chemical_formula_moiety 'C2 H8 N +, C6 H4 N O3 -, C6 H5 N O3'
_chemical_formula_sum 'C14 H17 N3 O6'
_chemical_formula_weight 323.31
_chemical_name_systematic
;
Dimethylammonium 4-nitrophenolate--4-nitrophenol (1/1)
;
_space_group_IT_number 14
_symmetry_cell_setting monoclinic
_symmetry_space_group_name_Hall '-P 2yn'
_symmetry_space_group_name_H-M 'P 1 21/n 1'
_atom_sites_solution_hydrogens geom
_atom_sites_solution_primary direct
_atom_sites_solution_secondary difmap
_audit_creation_method SHELXL-97
_cell_angle_alpha 90.00
_cell_angle_beta 101.928(10)
_cell_angle_gamma 90.00
_cell_formula_units_Z 4
_cell_length_a 6.3185(10)
_cell_length_b 16.8867(10)
_cell_length_c 15.1015(14)
_cell_measurement_reflns_used 0
_cell_measurement_temperature 293(2)
_cell_measurement_theta_max 27.3145
_cell_measurement_theta_min 2.6532
_cell_volume 1576.5(3)
_computing_cell_refinement 'CrystalClear (Rigaku, 2005)'
_computing_data_collection 'CrystalClear (Rigaku, 2005)'
_computing_data_reduction 'CrystalClear (Rigaku, 2005)'
_computing_molecular_graphics 'SHELXTL (Sheldrick, 2008)'
_computing_publication_material 'SHELXL97 (Sheldrick, 2008)'
_computing_structure_refinement 'SHELXL97 (Sheldrick, 2008)'
_computing_structure_solution 'SHELXS97 (Sheldrick, 2008)'
_diffrn_ambient_temperature 293(2)
_diffrn_detector_area_resol_mean 13.6612
_diffrn_measured_fraction_theta_full 0.999
_diffrn_measured_fraction_theta_max 0.999
_diffrn_measurement_device_type 'Rigaku Mercury2'
_diffrn_measurement_method CCD_Profile_fitting
_diffrn_radiation_monochromator graphite
_diffrn_radiation_source 'fine-focus sealed tube'
_diffrn_radiation_type MoK\a
_diffrn_radiation_wavelength 0.71073
_diffrn_reflns_av_R_equivalents 0.1338
_diffrn_reflns_av_sigmaI/netI 0.1118
_diffrn_reflns_limit_h_max 8
_diffrn_reflns_limit_h_min -8
_diffrn_reflns_limit_k_max 21
_diffrn_reflns_limit_k_min -21
_diffrn_reflns_limit_l_max 19
_diffrn_reflns_limit_l_min -19
_diffrn_reflns_number 15857
_diffrn_reflns_theta_full 27.48
_diffrn_reflns_theta_max 27.48
_diffrn_reflns_theta_min 3.01
_exptl_absorpt_coefficient_mu 0.108
_exptl_absorpt_correction_T_max 0.977
_exptl_absorpt_correction_T_min 0.960
_exptl_absorpt_correction_type multi-scan
_exptl_absorpt_process_details '(CrystalClear; Rigaku, 2005)'
_exptl_crystal_colour yellow
_exptl_crystal_density_diffrn 1.362
_exptl_crystal_density_method 'not measured'
_exptl_crystal_description Prism
_exptl_crystal_F_000 680
_exptl_crystal_size_max 0.4000
_exptl_crystal_size_mid 0.3000
_exptl_crystal_size_min 0.2000
_refine_diff_density_max 0.193
_refine_diff_density_min -0.185
_refine_ls_extinction_method none
_refine_ls_goodness_of_fit_ref 0.998
_refine_ls_hydrogen_treatment mixed
_refine_ls_matrix_type full
_refine_ls_number_parameters 214
_refine_ls_number_reflns 3617
_refine_ls_number_restraints 0
_refine_ls_restrained_S_all 0.998
_refine_ls_R_factor_all 0.1993
_refine_ls_R_factor_gt 0.0760
_refine_ls_shift/su_max 0.000
_refine_ls_shift/su_mean 0.000
_refine_ls_structure_factor_coef Fsqd
_refine_ls_weighting_details 'calc w=1/[\s^2^(Fo^2^)+(0.0781P)^2^+0.0000P] where P=(Fo^2^+2Fc^2^)/3'
_refine_ls_weighting_scheme calc
_refine_ls_wR_factor_gt 0.1642
_refine_ls_wR_factor_ref 0.2120
_reflns_number_gt 1474
_reflns_number_total 3617
_reflns_threshold_expression I>2sigma(I)
_cod_data_source_file ez2184.cif
_cod_data_source_block I
_cod_depositor_comments
;
The following automatic conversions were performed:
'_exptl_absorpt_correction_type' value 'Multi-scan' changed to
'multi-scan' according to
'/home/saulius/struct/CIF-dictionaries/cif_core.dic' dictionary named
'cif_core.dic' version 2.4.1 from 2010-06-29.

Automatic conversion script
Id: cif_fix_enum 1527 2010-12-29 10:47:43Z saulius 
;
_cod_original_sg_symbol_H-M 'P 21/n'
_cod_database_code 2225521
_cod_database_fobs_code 2225521

loop_
_symmetry_equiv_pos_as_xyz
'x, y, z'
'-x+1/2, y+1/2, -z+1/2'
'-x, -y, -z'
'x-1/2, -y-1/2, z-1/2'

loop_
_atom_site_type_symbol
_atom_site_label
_atom_site_fract_x
_atom_site_fract_y
_atom_site_fract_z
_atom_site_U_iso_or_equiv
_atom_site_adp_type
_atom_site_calc_flag
_atom_site_refinement_flags
_atom_site_occupancy
_atom_site_disorder_assembly
_atom_site_disorder_group
C C1 0.1166(5) 0.16858(18) 0.2568(2) 0.0476(8) Uani d . 1 . .
C C2 -0.0163(5) 0.13397(19) 0.3106(2) 0.0551(9) Uani d . 1 . .
H H2 -0.1503 0.1564 0.3115 0.066 Uiso calc R 1 . .
C C3 0.0485(6) 0.0682(2) 0.3612(2) 0.0622(10) Uani d . 1 . .
H H3A -0.0433 0.0451 0.3946 0.075 Uiso calc R 1 . .
C C4 0.2496(6) 0.03589(19) 0.3631(2) 0.0541(9) Uani d . 1 . .
C C5 0.3856(6) 0.06954(19) 0.3122(2) 0.0566(9) Uani d . 1 . .
H H5 0.5208 0.0474 0.3131 0.068 Uiso calc R 1 . .
C C6 0.3216(5) 0.13475(19) 0.2612(2) 0.0530(9) Uani d . 1 . .
H H6 0.4154 0.1575 0.2284 0.064 Uiso calc R 1 . .
C C7 0.1727(5) 0.15350(19) 0.7572(2) 0.0492(9) Uani d . 1 . .
C C8 -0.0224(5) 0.1312(2) 0.7775(2) 0.0563(9) Uani d . 1 . .
H H8 -0.1464 0.1606 0.7553 0.068 Uiso calc R 1 . .
C C9 -0.0337(6) 0.0659(2) 0.8302(2) 0.0575(9) Uani d . 1 . .
H H9 -0.1655 0.0506 0.8431 0.069 Uiso calc R 1 . .
C C10 0.1485(6) 0.02359(19) 0.8637(2) 0.0499(9) Uani d . 1 . .
C C11 0.3448(6) 0.0449(2) 0.8463(3) 0.0668(11) Uani d . 1 . .
H H11 0.4683 0.0156 0.8696 0.080 Uiso calc R 1 . .
C C12 0.3560(6) 0.1109(2) 0.7933(3) 0.0642(11) Uani d . 1 . .
H H12 0.4888 0.1267 0.7819 0.077 Uiso calc R 1 . .
C C13 -0.0771(7) 0.2605(2) -0.0167(3) 0.0913(14) Uani d . 1 . .
H H13A -0.0713 0.2802 -0.0758 0.137 Uiso calc R 1 . .
H H13B -0.1768 0.2918 0.0085 0.137 Uiso calc R 1 . .
H H13C -0.1244 0.2064 -0.0214 0.137 Uiso calc R 1 . .
C C14 0.3086(7) 0.2208(2) 0.0111(3) 0.0861(13) Uani d . 1 . .
H H14A 0.2750 0.1653 0.0100 0.129 Uiso calc R 1 . .
H H14B 0.4451 0.2299 0.0514 0.129 Uiso calc R 1 . .
H H14C 0.3168 0.2379 -0.0488 0.129 Uiso calc R 1 . .
N N1 0.3125(7) -0.03649(18) 0.4114(2) 0.0694(9) Uani d . 1 . .
N N2 0.1366(7) -0.04734(19) 0.9189(2) 0.0692(9) Uani d . 1 . .
N N3 0.1396(5) 0.26538(15) 0.0422(2) 0.0671(9) Uani d . 1 . .
H H3B 0.1793 0.3166 0.0478 0.081 Uiso calc R 1 . .
H H3C 0.1310 0.2477 0.0976 0.081 Uiso calc R 1 . .
O O1 0.0540(4) 0.23037(12) 0.20599(14) 0.0553(7) Uani d . 1 . .
O O2 0.1749(4) 0.21762(15) 0.70479(17) 0.0650(8) Uani d . 1 . .
O O3 0.4907(5) -0.06544(16) 0.4107(2) 0.0896(10) Uani d . 1 . .
O O4 0.1846(5) -0.06924(15) 0.45180(19) 0.0896(10) Uani d . 1 . .
O O5 0.3015(6) -0.08400(18) 0.9483(2) 0.1126(12) Uani d . 1 . .
O O6 -0.0419(5) -0.06671(15) 0.93146(17) 0.0791(9) Uani d . 1 . .
H H1 0.313(7) 0.233(2) 0.704(3) 0.104(16) Uiso d . 1 . .

loop_
_atom_site_aniso_label
_atom_site_aniso_U_11
_atom_site_aniso_U_22
_atom_site_aniso_U_33
_atom_site_aniso_U_12
_atom_site_aniso_U_13
_atom_site_aniso_U_23
C1 0.057(2) 0.0400(19) 0.045(2) -0.0029(17) 0.0077(17) -0.0043(16)
C2 0.061(2) 0.048(2) 0.060(2) 0.0018(18) 0.0225(19) -0.0010(18)
C3 0.074(3) 0.051(2) 0.067(3) -0.007(2) 0.028(2) 0.0028(19)
C4 0.069(2) 0.0402(19) 0.053(2) 0.0022(18) 0.011(2) 0.0003(17)
C5 0.060(2) 0.046(2) 0.064(2) 0.0070(18) 0.012(2) -0.0058(19)
C6 0.053(2) 0.045(2) 0.063(2) -0.0023(17) 0.0166(19) 0.0012(18)
C7 0.052(2) 0.0426(19) 0.055(2) -0.0042(17) 0.0154(18) -0.0032(17)
C8 0.046(2) 0.053(2) 0.067(2) 0.0017(17) 0.0077(19) 0.0025(19)
C9 0.051(2) 0.058(2) 0.065(2) -0.0081(19) 0.014(2) -0.002(2)
C10 0.057(2) 0.046(2) 0.048(2) -0.0057(18) 0.0156(18) 0.0008(16)
C11 0.055(2) 0.061(2) 0.087(3) 0.0125(19) 0.020(2) 0.011(2)
C12 0.054(2) 0.057(2) 0.086(3) 0.0044(19) 0.024(2) 0.014(2)
C13 0.099(4) 0.077(3) 0.088(3) -0.004(2) -0.004(3) 0.014(2)
C14 0.098(3) 0.087(3) 0.083(3) -0.012(3) 0.041(3) -0.013(2)
N1 0.102(3) 0.046(2) 0.059(2) 0.003(2) 0.013(2) 0.0026(16)
N2 0.089(3) 0.055(2) 0.065(2) -0.014(2) 0.018(2) -0.0048(17)
N3 0.102(3) 0.0431(17) 0.0586(19) -0.0083(17) 0.022(2) 0.0005(15)
O1 0.0664(16) 0.0450(13) 0.0580(15) 0.0080(12) 0.0205(12) 0.0035(12)
O2 0.0596(18) 0.0565(16) 0.0798(18) -0.0041(13) 0.0167(15) 0.0149(13)
O3 0.095(2) 0.0640(18) 0.110(2) 0.0230(17) 0.022(2) 0.0174(16)
O4 0.132(3) 0.0583(17) 0.087(2) 0.0032(17) 0.044(2) 0.0174(15)
O5 0.102(3) 0.084(2) 0.148(3) 0.0146(19) 0.018(2) 0.054(2)
O6 0.098(2) 0.0679(18) 0.078(2) -0.0276(16) 0.0314(17) 0.0043(14)

loop_
_atom_type_symbol
_atom_type_description
_atom_type_scat_dispersion_real
_atom_type_scat_dispersion_imag
_atom_type_scat_source
C C 0.0033 0.0016 'International Tables Vol C Tables 4.2.6.8 and 6.1.1.4'
H H 0.0000 0.0000 'International Tables Vol C Tables 4.2.6.8 and 6.1.1.4'
N N 0.0061 0.0033 'International Tables Vol C Tables 4.2.6.8 and 6.1.1.4'
O O 0.0106 0.0060 'International Tables Vol C Tables 4.2.6.8 and 6.1.1.4'

loop_
_geom_angle_atom_site_label_1
_geom_angle_atom_site_label_2
_geom_angle_atom_site_label_3
_geom_angle_site_symmetry_1
_geom_angle_site_symmetry_3
_geom_angle
_geom_angle_publ_flag
O1 C1 C6 . . 121.1(3) ?
O1 C1 C2 . . 121.7(3) ?
C6 C1 C2 . . 117.2(3) ?
C3 C2 C1 . . 121.0(3) ?
C3 C2 H2 . . 119.5 ?
C1 C2 H2 . . 119.5 ?
C2 C3 C4 . . 120.2(3) ?
C2 C3 H3A . . 119.9 ?
C4 C3 H3A . . 119.9 ?
C3 C4 C5 . . 120.0(3) ?
C3 C4 N1 . . 120.3(3) ?
C5 C4 N1 . . 119.4(3) ?
C6 C5 C4 . . 120.1(3) ?
C6 C5 H5 . . 120.0 ?
C4 C5 H5 . . 120.0 ?
C5 C6 C1 . . 121.3(3) ?
C5 C6 H6 . . 119.3 ?
C1 C6 H6 . . 119.3 ?
O2 C7 C12 . . 122.9(3) ?
O2 C7 C8 . . 117.9(3) ?
C12 C7 C8 . . 119.1(3) ?
C9 C8 C7 . . 120.2(3) ?
C9 C8 H8 . . 119.9 ?
C7 C8 H8 . . 119.9 ?
C10 C9 C8 . . 119.8(3) ?
C10 C9 H9 . . 120.1 ?
C8 C9 H9 . . 120.1 ?
C9 C10 C11 . . 121.4(3) ?
C9 C10 N2 . . 120.0(3) ?
C11 C10 N2 . . 118.6(3) ?
C10 C11 C12 . . 118.7(3) ?
C10 C11 H11 . . 120.6 ?
C12 C11 H11 . . 120.6 ?
C7 C12 C11 . . 120.7(3) ?
C7 C12 H12 . . 119.7 ?
C11 C12 H12 . . 119.7 ?
N3 C13 H13A . . 109.5 ?
N3 C13 H13B . . 109.5 ?
H13A C13 H13B . . 109.5 ?
N3 C13 H13C . . 109.5 ?
H13A C13 H13C . . 109.5 ?
H13B C13 H13C . . 109.5 ?
N3 C14 H14A . . 109.5 ?
N3 C14 H14B . . 109.5 ?
H14A C14 H14B . . 109.5 ?
N3 C14 H14C . . 109.5 ?
H14A C14 H14C . . 109.5 ?
H14B C14 H14C . . 109.5 ?
O3 N1 O4 . . 121.2(3) ?
O3 N1 C4 . . 119.5(4) ?
O4 N1 C4 . . 119.3(4) ?
O5 N2 O6 . . 123.7(3) ?
O5 N2 C10 . . 118.8(4) ?
O6 N2 C10 . . 117.5(4) ?
C14 N3 C13 . . 115.2(3) ?
C14 N3 H3B . . 108.5 ?
C13 N3 H3B . . 108.5 ?
C14 N3 H3C . . 108.5 ?
C13 N3 H3C . . 108.5 ?
H3B N3 H3C . . 107.5 ?
C7 O2 H1 . . 111(3) ?

loop_
_geom_bond_atom_site_label_1
_geom_bond_atom_site_label_2
_geom_bond_site_symmetry_2
_geom_bond_distance
_geom_bond_publ_flag
C1 O1 . 1.307(3) ?
C1 C6 . 1.405(4) ?
C1 C2 . 1.410(4) ?
C2 C3 . 1.362(4) ?
C2 H2 . 0.9300 ?
C3 C4 . 1.378(5) ?
C3 H3A . 0.9300 ?
C4 C5 . 1.387(4) ?
C4 N1 . 1.436(4) ?
C5 C6 . 1.357(4) ?
C5 H5 . 0.9300 ?
C6 H6 . 0.9300 ?
C7 O2 . 1.343(4) ?
C7 C12 . 1.376(4) ?
C7 C8 . 1.382(4) ?
C8 C9 . 1.371(4) ?
C8 H8 . 0.9300 ?
C9 C10 . 1.360(4) ?
C9 H9 . 0.9300 ?
C10 C11 . 1.368(4) ?
C10 N2 . 1.471(4) ?
C11 C12 . 1.382(4) ?
C11 H11 . 0.9300 ?
C12 H12 . 0.9300 ?
C13 N3 . 1.473(5) ?
C13 H13A . 0.9600 ?
C13 H13B . 0.9600 ?
C13 H13C . 0.9600 ?
C14 N3 . 1.462(4) ?
C14 H14A . 0.9600 ?
C14 H14B . 0.9600 ?
C14 H14C . 0.9600 ?
N1 O3 . 1.229(4) ?
N1 O4 . 1.239(4) ?
N2 O5 . 1.214(4) ?
N2 O6 . 1.226(4) ?
N3 H3B . 0.9000 ?
N3 H3C . 0.9000 ?
O2 H1 . 0.91(4) ?

loop_
_geom_hbond_atom_site_label_D
_geom_hbond_atom_site_label_H
_geom_hbond_atom_site_label_A
_geom_hbond_site_symmetry_A
_geom_hbond_distance_DH
_geom_hbond_distance_HA
_geom_hbond_distance_DA
_geom_hbond_angle_DHA
N3 H3B O4 2 0.90 2.11 3.000(4) 169.7
N3 H3C O1 . 0.90 1.82 2.704(4) 164.8
O2 H1 O1 4_666 0.91(4) 1.64(4) 2.548(3) 175(4)

loop_
_geom_torsion_atom_site_label_1
_geom_torsion_atom_site_label_2
_geom_torsion_atom_site_label_3
_geom_torsion_atom_site_label_4
_geom_torsion_site_symmetry_1
_geom_torsion_site_symmetry_2
_geom_torsion_site_symmetry_3
_geom_torsion_site_symmetry_4
_geom_torsion
_geom_torsion_publ_flag
O1 C1 C2 C3 . . . . 178.1(3) ?
C6 C1 C2 C3 . . . . -3.0(5) ?
C1 C2 C3 C4 . . . . 2.3(5) ?
C2 C3 C4 C5 . . . . -1.0(5) ?
C2 C3 C4 N1 . . . . -175.7(3) ?
C3 C4 C5 C6 . . . . 0.6(5) ?
N1 C4 C5 C6 . . . . 175.3(3) ?
C4 C5 C6 C1 . . . . -1.4(5) ?
O1 C1 C6 C5 . . . . -178.5(3) ?
C2 C1 C6 C5 . . . . 2.6(5) ?
O2 C7 C8 C9 . . . . 179.5(3) ?
C12 C7 C8 C9 . . . . -2.3(5) ?
C7 C8 C9 C10 . . . . 0.9(5) ?
C8 C9 C10 C11 . . . . 0.3(5) ?
C8 C9 C10 N2 . . . . -178.9(3) ?
C9 C10 C11 C12 . . . . -0.2(5) ?
N2 C10 C11 C12 . . . . 179.1(3) ?
O2 C7 C12 C11 . . . . -179.5(3) ?
C8 C7 C12 C11 . . . . 2.4(5) ?
C10 C11 C12 C7 . . . . -1.2(5) ?
C3 C4 N1 O3 . . . . 178.4(3) ?
C5 C4 N1 O3 . . . . 3.7(5) ?
C3 C4 N1 O4 . . . . -0.5(5) ?
C5 C4 N1 O4 . . . . -175.2(3) ?
C9 C10 N2 O5 . . . . -179.8(4) ?
C11 C10 N2 O5 . . . . 1.0(5) ?
C9 C10 N2 O6 . . . . 1.4(5) ?
C11 C10 N2 O6 . . . . -177.9(3) ?
